data_4078462
loop_
_publ_author_name
'Kameo, Hajime'
'Hashimoto, Yasuhiro'
'Nakazawa, Hiroshi'

_publ_section_title
;
 Synthesis of Iridaboratranes Bearing Phosphine-Tethered Borane:
 Reversible CO/PR3(R = Me, OMe, OEt) Substitution Reactions Induced by a
 \s-Electron-Acceptor Borane Ligand
;
_journal_issue 11
_journal_name_full Organometallics
_journal_page_first 4251
_journal_paper_doi 10.1021/om300216g
_journal_volume 31
_journal_year 2012
_chemical_formula_moiety 'C57 H52 B Ir P4, C H2 Cl2'
_chemical_formula_sum 'C58 H54 B Cl2 Ir P4'
_chemical_formula_weight 1148.80
_space_group_IT_number 15
_symmetry_cell_setting monoclinic
_symmetry_Int_Tables_number 15
_symmetry_space_group_name_Hall '-C 2yc'
_symmetry_space_group_name_H-M 'C 1 2/c 1'
_cell_angle_alpha 90.00
_cell_angle_beta 109.072(2)
_cell_angle_gamma 90.00
_cell_formula_units_Z 8
_cell_length_a 42.509(2)
_cell_length_b 11.9298(4)
_cell_length_c 21.7156(11)
_cell_measurement_reflns_used 13967
_cell_measurement_temperature 200(2)
_cell_measurement_theta_max 27.4835
_cell_measurement_theta_min 4.0592
_cell_volume 10408.0(8)
_computing_cell_refinement CrystalClear
_computing_data_collection 'CrystalClear (Rigaku, 2001)'
_computing_molecular_graphics 'Ortep-3 for Windows (Farrugia, 1997)'
_computing_publication_material SHELXL97
_computing_structure_refinement 'SHELXL-97 (Sheldrick, 1997)'
_computing_structure_solution 'SIR97 (Altomare <i>et al.</i>,  1999)'
_diffrn_ambient_temperature 200(2)
_diffrn_detector_area_resol_mean 7.32
_diffrn_measured_fraction_theta_full 0.965
_diffrn_measured_fraction_theta_max 0.965
_diffrn_measurement_details
;
scan:
    Number of images: 1200
               Slice: -80.0000 - 100.0000
         Image width: 0.1500
            Exp time: 6.0000
       Rotation axis: Phi
               Omega: 0.0000
                 Chi: 0.0000
                 Phi: 0.0000
                 XTD: 55.1584
              2theta: 24.7955
scan:
    Number of images: 400
               Slice: -15.0000 - 45.0000
         Image width: 0.1500
            Exp time: 6.0000
       Rotation axis: Omega
               Omega: 0.0000
                 Chi: 90.0000
                 Phi: 0.0000
                 XTD: 55.1584
              2theta: 24.7955
scan:
    Number of images: 400
               Slice: -15.0000 - 45.0000
         Image width: 0.1500
            Exp time: 6.0000
       Rotation axis: Omega
               Omega: 0.0000
                 Chi: 90.0000
                 Phi: 90.0000
                 XTD: 55.1584
              2theta: 24.7955
scan:
    Number of images: 400
               Slice: -15.0000 - 45.0000
         Image width: 0.1500
            Exp time: 6.0000
       Rotation axis: Omega
               Omega: 0.0000
                 Chi: 90.0000
                 Phi: 180.0000
                 XTD: 55.1584
              2theta: 24.7955
scan:
    Number of images: 400
               Slice: -15.0000 - 45.0000
         Image width: 0.1500
            Exp time: 6.0000
       Rotation axis: Omega
               Omega: 0.0000
                 Chi: 90.0000
                 Phi: 270.0000
                 XTD: 55.1584
              2theta: 24.7955

;
_diffrn_measurement_device 'Mercury CCD (2x2 bin mode)'
_diffrn_measurement_device_details 'AFC7: Eulerian 3-circle'
_diffrn_measurement_device_type 'Rigaku/MSC Mercury CCD'
_diffrn_measurement_method '\w or \f'
_diffrn_radiation_detector CCD
_diffrn_radiation_monochromator 'Graphite Monochromator'
_diffrn_radiation_source 'Rotating Anode'
_diffrn_radiation_type MoK\a
_diffrn_radiation_wavelength 0.71070
_diffrn_reflns_av_R_equivalents 0.0470
_diffrn_reflns_av_sigmaI/netI 0.0447
_diffrn_reflns_limit_h_max 54
_diffrn_reflns_limit_h_min -54
_diffrn_reflns_limit_k_max 11
_diffrn_reflns_limit_k_min -15
_diffrn_reflns_limit_l_max 28
_diffrn_reflns_limit_l_min -21
_diffrn_reflns_number 39011
_diffrn_reflns_reduction_process 'Lp corrections applied'
_diffrn_reflns_theta_full 27.48
_diffrn_reflns_theta_max 27.48
_diffrn_reflns_theta_min 4.06
_diffrn_source_current 250.0000
_diffrn_source_power 15.0000
_diffrn_source_voltage 60.0000
_exptl_absorpt_coefficient_mu 2.829
_exptl_absorpt_correction_T_max 0.7651
_exptl_absorpt_correction_T_min 0.6015
_exptl_absorpt_correction_type multi-scan
_exptl_absorpt_process_details '(Jacobson, 1998)'
_exptl_crystal_colour Colorless
_exptl_crystal_density_diffrn 1.466
_exptl_crystal_density_method 'not measured'
_exptl_crystal_description Prism
_exptl_crystal_F_000 4624
_exptl_crystal_preparation 'mounted on the CryoLoop with Palaton oil and placed in N2 stream at 200(2) K'
_exptl_crystal_size_max 0.20
_exptl_crystal_size_mid 0.15
_exptl_crystal_size_min 0.10
_refine_diff_density_max 1.804
_refine_diff_density_min -5.180
_refine_diff_density_rms 0.165
_refine_ls_extinction_method none
_refine_ls_goodness_of_fit_ref 1.139
_refine_ls_matrix_type full
_refine_ls_number_parameters 571
_refine_ls_number_reflns 11529
_refine_ls_number_restraints 0
_refine_ls_restrained_S_all 1.139
_refine_ls_R_factor_all 0.0571
_refine_ls_R_factor_gt 0.0529
_refine_ls_shift/su_max 0.002
_refine_ls_shift/su_mean 0.000
_refine_ls_structure_factor_coef Fsqd
_refine_ls_weighting_details 'calc w=1/[\s^2^(Fo^2^)+(0.0509P)^2^+135.2752P] where P=(Fo^2^+2Fc^2^)/3'
_refine_ls_weighting_scheme calc
_refine_ls_wR_factor_gt 0.1318
_refine_ls_wR_factor_ref 0.1346
_reflns_number_gt 10861
_reflns_number_total 11529
_reflns_threshold_expression >2sigma(I)
_cod_data_source_file om300216g_si_002.cif
_cod_data_source_block 10a-Ir
_cod_depositor_comments
;
The following automatic conversions were performed:

'_exptl_absorpt_correction_type' value 'Multi-scan' changed to
'multi-scan' according to
/home/saulius/struct/CIF-dictionaries/cif_core.dic dictionary named
'cif_core.dic' version 2.4.1 from 2010-06-29.

Automatic conversion script
Id: cif_fix_values 1891 2012-01-12 08:04:46Z andrius 
;
_cod_original_cell_volume 10408.1(8)
_cod_original_sg_symbol_Hall '-C 2yc '
_cod_original_sg_symbol_H-M C2/c
_cod_database_code 4078462

loop_
_symmetry_equiv_pos_as_xyz
'x, y, z'
'-x, y, -z+1/2'
'x+1/2, y+1/2, z'
'-x+1/2, y+1/2, -z+1/2'
'-x, -y, -z'
'x, -y, z-1/2'
'-x+1/2, -y+1/2, -z'
'x+1/2, -y+1/2, z-1/2'

loop_
_atom_site_label
_atom_site_type_symbol
_atom_site_fract_x
_atom_site_fract_y
_atom_site_fract_z
_atom_site_U_iso_or_equiv
_atom_site_adp_type
_atom_site_occupancy
_atom_site_symmetry_multiplicity
_atom_site_calc_flag
_atom_site_refinement_flags
_atom_site_disorder_assembly
_atom_site_disorder_group
Ir1 Ir 0.142354(5) 0.009028(16) 0.585135(9) 0.01595(8) Uani 1 1 d . . .
H1IR H 0.1662 -0.0816 0.6377 0.019 Uiso 1 1 d . . .
B1 B 0.16779(14) -0.0356(5) 0.5079(3) 0.0170(11) Uani 1 1 d . . .
P1 P 0.19052(3) 0.11291(11) 0.61836(6) 0.0164(3) Uani 1 1 d . . .
C1 C 0.20771(14) -0.0457(4) 0.5466(2) 0.0192(10) Uani 1 1 d . . .
C2 C 0.23047(14) -0.1146(5) 0.5301(3) 0.0222(11) Uani 1 1 d . . .
H2 H 0.2223 -0.1701 0.4974 0.027 Uiso 1 1 calc R . .
C3 C 0.26465(14) -0.1042(5) 0.5602(3) 0.0223(11) Uani 1 1 d . . .
H3 H 0.2793 -0.1529 0.5480 0.027 Uiso 1 1 calc R . .
C4 C 0.27766(14) -0.0236(5) 0.6078(3) 0.0228(11) Uani 1 1 d . . .
H4 H 0.3010 -0.0150 0.6271 0.027 Uiso 1 1 calc R . .
C5 C 0.25593(14) 0.0440(5) 0.6268(2) 0.0204(10) Uani 1 1 d . . .
H5 H 0.2644 0.0985 0.6600 0.024 Uiso 1 1 calc R . .
C6 C 0.22164(13) 0.0320(4) 0.5970(2) 0.0180(10) Uani 1 1 d . . .
C7 C 0.21037(13) 0.1292(5) 0.7074(2) 0.0204(10) Uani 1 1 d . . .
C8 C 0.21624(15) 0.0330(5) 0.7456(3) 0.0261(12) Uani 1 1 d . . .
H8 H 0.2102 -0.0380 0.7253 0.031 Uiso 1 1 calc R . .
C9 C 0.23077(17) 0.0391(6) 0.8129(3) 0.0336(14) Uani 1 1 d . . .
H9 H 0.2349 -0.0272 0.8385 0.040 Uiso 1 1 calc R . .
C10 C 0.23921(18) 0.1445(7) 0.8426(3) 0.0392(16) Uani 1 1 d . . .
H10 H 0.2484 0.1501 0.8887 0.047 Uiso 1 1 calc R . .
C11 C 0.23420(17) 0.2387(6) 0.8049(3) 0.0364(15) Uani 1 1 d . . .
H11 H 0.2403 0.3096 0.8252 0.044 Uiso 1 1 calc R . .
C12 C 0.22027(15) 0.2327(5) 0.7371(3) 0.0273(12) Uani 1 1 d . . .
H12 H 0.2176 0.2988 0.7114 0.033 Uiso 1 1 calc R . .
C13 C 0.19427(14) 0.2540(5) 0.5880(2) 0.0209(10) Uani 1 1 d . . .
C14 C 0.21547(14) 0.2783(5) 0.5531(2) 0.0217(11) Uani 1 1 d . . .
H14 H 0.2293 0.2213 0.5453 0.026 Uiso 1 1 calc R . .
C15 C 0.21651(16) 0.3854(5) 0.5296(3) 0.0309(13) Uani 1 1 d . . .
H15 H 0.2316 0.4020 0.5068 0.037 Uiso 1 1 calc R . .
C16 C 0.19589(16) 0.4688(5) 0.5389(3) 0.0301(13) Uani 1 1 d . . .
H16 H 0.1962 0.5415 0.5213 0.036 Uiso 1 1 calc R . .
C17 C 0.17476(16) 0.4453(5) 0.5742(3) 0.0290(12) Uani 1 1 d . . .
H17 H 0.1608 0.5024 0.5817 0.035 Uiso 1 1 calc R . .
C18 C 0.17399(15) 0.3391(5) 0.5985(3) 0.0264(12) Uani 1 1 d . . .
H18 H 0.1595 0.3234 0.6228 0.032 Uiso 1 1 calc R . .
P2 P 0.11059(3) 0.11237(12) 0.49499(6) 0.0197(3) Uani 1 1 d . . .
C19 C 0.16410(13) 0.0708(4) 0.4578(2) 0.0192(10) Uani 1 1 d . . .
C20 C 0.18581(15) 0.0900(5) 0.4227(3) 0.0261(12) Uani 1 1 d . . .
H20 H 0.2031 0.0376 0.4260 0.031 Uiso 1 1 calc R . .
C21 C 0.18285(17) 0.1843(6) 0.3825(3) 0.0319(13) Uani 1 1 d . . .
H21 H 0.1983 0.1958 0.3598 0.038 Uiso 1 1 calc R . .
C22 C 0.15753(17) 0.2603(6) 0.3761(3) 0.0354(14) Uani 1 1 d . . .
H22 H 0.1555 0.3242 0.3490 0.043 Uiso 1 1 calc R . .
C23 C 0.13517(17) 0.2433(6) 0.4091(3) 0.0327(13) Uani 1 1 d . . .
H23 H 0.1176 0.2953 0.4048 0.039 Uiso 1 1 calc R . .
C24 C 0.13857(14) 0.1485(5) 0.4491(3) 0.0236(11) Uani 1 1 d . . .
C25 C 0.08834(14) 0.2443(5) 0.4989(3) 0.0262(12) Uani 1 1 d . . .
C26 C 0.06741(17) 0.2961(6) 0.4431(3) 0.0364(15) Uani 1 1 d . . .
H26 H 0.0632 0.2614 0.4018 0.044 Uiso 1 1 calc R . .
C27 C 0.05262(19) 0.3987(7) 0.4476(4) 0.0474(19) Uani 1 1 d . . .
H27 H 0.0386 0.4339 0.4091 0.057 Uiso 1 1 calc R . .
C28 C 0.0580(2) 0.4495(6) 0.5070(5) 0.051(2) Uani 1 1 d . . .
H28 H 0.0482 0.5201 0.5096 0.061 Uiso 1 1 calc R . .
C29 C 0.07801(19) 0.3968(6) 0.5630(4) 0.0456(18) Uani 1 1 d . . .
H29 H 0.0813 0.4297 0.6045 0.055 Uiso 1 1 calc R . .
C30 C 0.09308(16) 0.2962(5) 0.5581(3) 0.0332(14) Uani 1 1 d . . .
H30 H 0.1072 0.2615 0.5967 0.040 Uiso 1 1 calc R . .
C31 C 0.07619(14) 0.0412(5) 0.4333(3) 0.0246(11) Uani 1 1 d . . .
C32 C 0.08007(19) -0.0094(6) 0.3784(3) 0.0360(15) Uani 1 1 d . . .
H32 H 0.1013 -0.0097 0.3727 0.043 Uiso 1 1 calc R . .
C33 C 0.0532(2) -0.0593(8) 0.3322(3) 0.054(2) Uani 1 1 d . . .
H33 H 0.0560 -0.0931 0.2948 0.064 Uiso 1 1 calc R . .
C34 C 0.0223(2) -0.0602(8) 0.3401(3) 0.051(2) Uani 1 1 d . . .
H34 H 0.0040 -0.0940 0.3080 0.061 Uiso 1 1 calc R . .
C35 C 0.01797(18) -0.0125(6) 0.3944(4) 0.0431(17) Uani 1 1 d . . .
H35 H -0.0033 -0.0138 0.3998 0.052 Uiso 1 1 calc R . .
C36 C 0.04496(15) 0.0382(6) 0.4419(3) 0.0321(13) Uani 1 1 d . . .
H36 H 0.0420 0.0704 0.4796 0.039 Uiso 1 1 calc R . .
P3 P 0.12161(3) -0.16931(11) 0.55905(6) 0.0187(3) Uani 1 1 d . . .
C37 C 0.15361(13) -0.1506(5) 0.4694(2) 0.0206(10) Uani 1 1 d . . .
C38 C 0.16072(14) -0.1875(5) 0.4139(3) 0.0248(11) Uani 1 1 d . . .
H38 H 0.1718 -0.1381 0.3935 0.030 Uiso 1 1 calc R . .
C39 C 0.15206(16) -0.2932(5) 0.3880(3) 0.0298(13) Uani 1 1 d . . .
H39 H 0.1571 -0.3145 0.3501 0.036 Uiso 1 1 calc R . .
C40 C 0.13630(17) -0.3681(5) 0.4161(3) 0.0326(14) Uani 1 1 d . . .
H40 H 0.1316 -0.4421 0.3994 0.039 Uiso 1 1 calc R . .
C41 C 0.12737(16) -0.3338(5) 0.4691(3) 0.0276(12) Uani 1 1 d . . .
H41 H 0.1160 -0.3837 0.4887 0.033 Uiso 1 1 calc R . .
C42 C 0.13525(13) -0.2246(5) 0.4936(2) 0.0202(10) Uani 1 1 d . . .
C43 C 0.07680(14) -0.2033(5) 0.5321(3) 0.0270(12) Uani 1 1 d . . .
C44 C 0.05959(16) -0.2361(6) 0.4688(3) 0.0346(14) Uani 1 1 d . . .
H44 H 0.0708 -0.2415 0.4376 0.041 Uiso 1 1 calc R . .
C45 C 0.02549(17) -0.2612(6) 0.4510(4) 0.0439(18) Uani 1 1 d . . .
H45 H 0.0139 -0.2840 0.4076 0.053 Uiso 1 1 calc R . .
C46 C 0.00879(17) -0.2538(7) 0.4946(4) 0.049(2) Uani 1 1 d . . .
H46 H -0.0142 -0.2727 0.4821 0.059 Uiso 1 1 calc R . .
C47 C 0.02550(18) -0.2184(7) 0.5572(4) 0.0478(18) Uani 1 1 d . . .
H47 H 0.0139 -0.2111 0.5877 0.057 Uiso 1 1 calc R . .
C48 C 0.05917(17) -0.1935(6) 0.5757(4) 0.0378(15) Uani 1 1 d . . .
H48 H 0.0704 -0.1692 0.6190 0.045 Uiso 1 1 calc R . .
C49 C 0.13873(14) -0.2750(5) 0.6241(3) 0.0229(11) Uani 1 1 d . . .
C50 C 0.17305(15) -0.2795(5) 0.6537(3) 0.0273(12) Uani 1 1 d . . .
H50 H 0.1867 -0.2283 0.6404 0.033 Uiso 1 1 calc R . .
C51 C 0.18769(17) -0.3564(6) 0.7017(3) 0.0341(14) Uani 1 1 d . . .
H51 H 0.2112 -0.3573 0.7215 0.041 Uiso 1 1 calc R . .
C52 C 0.16830(19) -0.4321(6) 0.7213(3) 0.0393(16) Uani 1 1 d . . .
H52 H 0.1784 -0.4845 0.7549 0.047 Uiso 1 1 calc R . .
C53 C 0.13453(19) -0.4315(6) 0.6925(3) 0.0420(17) Uani 1 1 d . . .
H53 H 0.1212 -0.4842 0.7055 0.050 Uiso 1 1 calc R . .
C54 C 0.11953(16) -0.3531(6) 0.6435(3) 0.0314(13) Uani 1 1 d . . .
H54 H 0.0960 -0.3532 0.6235 0.038 Uiso 1 1 calc R . .
P4 P 0.11966(4) 0.04755(14) 0.66921(7) 0.0248(3) Uani 1 1 d . . .
C55 C 0.13458(17) 0.1664(6) 0.7252(3) 0.0378(16) Uani 1 1 d . . .
H55 H 0.1230 0.1671 0.7575 0.057 Uiso 1 1 calc R . .
H55A H 0.1301 0.2367 0.7005 0.057 Uiso 1 1 calc R . .
H55B H 0.1586 0.1588 0.7475 0.057 Uiso 1 1 calc R . .
C56 C 0.07499(16) 0.0720(7) 0.6469(3) 0.0378(15) Uani 1 1 d . . .
H56 H 0.0630 0.0119 0.6179 0.057 Uiso 1 1 calc R . .
H56A H 0.0694 0.1442 0.6245 0.057 Uiso 1 1 calc R . .
H56B H 0.0686 0.0729 0.6863 0.057 Uiso 1 1 calc R . .
C57 C 0.12655(18) -0.0641(6) 0.7299(3) 0.0371(15) Uani 1 1 d . . .
H57 H 0.1154 -0.0448 0.7615 0.056 Uiso 1 1 calc R . .
H57A H 0.1505 -0.0727 0.7526 0.056 Uiso 1 1 calc R . .
H57B H 0.1175 -0.1346 0.7082 0.056 Uiso 1 1 calc R . .
C58 C 0.0603 0.6108 0.2919 0.123 Uiso 0.50 1 d P . .
Cl1 Cl 0.0720 0.4709 0.2850 0.166 Uiso 0.50 1 d P A .
Cl2 Cl 0.0499 0.6679 0.2170 0.159 Uiso 0.40 1 d P A 1
Cl2B Cl 0.0201 0.6394 0.2810 0.216 Uiso 0.10 1 d P . 2
Cl3 Cl 0.0578 0.2574 0.2484 0.183 Uiso 0.50 1 d P . .
C59 C 0.0268 0.1854 0.2441 0.151 Uiso 0.50 1 d P . .
Cl4 Cl -0.0018 0.2416 0.2796 0.102 Uiso 0.50 1 d P . .

loop_
_atom_site_aniso_label
_atom_site_aniso_U_11
_atom_site_aniso_U_22
_atom_site_aniso_U_33
_atom_site_aniso_U_23
_atom_site_aniso_U_13
_atom_site_aniso_U_12
Ir1 0.01470(11) 0.01679(11) 0.01639(11) -0.00127(7) 0.00511(7) -0.00044(7)
B1 0.016(3) 0.019(3) 0.018(2) -0.002(2) 0.007(2) 0.001(2)
P1 0.0162(6) 0.0160(6) 0.0172(5) -0.0021(5) 0.0058(5) -0.0006(5)
C1 0.023(3) 0.017(2) 0.016(2) 0.0008(19) 0.0053(19) 0.000(2)
C2 0.028(3) 0.017(2) 0.022(2) -0.0017(19) 0.009(2) 0.001(2)
C3 0.025(3) 0.020(3) 0.026(2) 0.002(2) 0.015(2) 0.005(2)
C4 0.022(3) 0.021(3) 0.028(3) 0.004(2) 0.011(2) 0.002(2)
C5 0.023(3) 0.019(2) 0.019(2) -0.0022(19) 0.007(2) -0.001(2)
C6 0.018(2) 0.017(2) 0.019(2) -0.0010(19) 0.0060(19) 0.0016(19)
C7 0.020(3) 0.024(3) 0.018(2) -0.0038(19) 0.0072(19) -0.002(2)
C8 0.023(3) 0.032(3) 0.021(2) 0.000(2) 0.004(2) -0.005(2)
C9 0.036(3) 0.042(4) 0.022(3) 0.005(3) 0.007(2) -0.007(3)
C10 0.041(4) 0.057(5) 0.018(3) -0.007(3) 0.007(2) -0.003(3)
C11 0.041(4) 0.039(4) 0.025(3) -0.014(3) 0.005(3) 0.003(3)
C12 0.028(3) 0.026(3) 0.024(3) -0.003(2) 0.005(2) 0.002(2)
C13 0.024(3) 0.019(3) 0.022(2) -0.0010(19) 0.011(2) 0.000(2)
C14 0.023(3) 0.021(3) 0.023(2) 0.001(2) 0.011(2) 0.001(2)
C15 0.035(3) 0.030(3) 0.032(3) 0.007(2) 0.016(3) -0.002(3)
C16 0.033(3) 0.023(3) 0.034(3) 0.005(2) 0.010(3) 0.000(2)
C17 0.030(3) 0.023(3) 0.035(3) 0.001(2) 0.011(2) 0.006(2)
C18 0.023(3) 0.026(3) 0.033(3) -0.001(2) 0.013(2) 0.002(2)
P2 0.0168(6) 0.0207(7) 0.0205(6) 0.0022(5) 0.0046(5) 0.0025(5)
C19 0.018(2) 0.020(2) 0.018(2) -0.0030(19) 0.0031(19) -0.004(2)
C20 0.025(3) 0.033(3) 0.022(2) -0.001(2) 0.010(2) 0.001(2)
C21 0.035(3) 0.037(3) 0.026(3) 0.001(2) 0.015(2) -0.009(3)
C22 0.037(4) 0.036(4) 0.034(3) 0.013(3) 0.014(3) -0.004(3)
C23 0.034(3) 0.032(3) 0.032(3) 0.011(3) 0.010(3) 0.003(3)
C24 0.021(3) 0.027(3) 0.023(2) 0.002(2) 0.007(2) 0.001(2)
C25 0.021(3) 0.020(3) 0.039(3) 0.001(2) 0.010(2) 0.005(2)
C26 0.030(3) 0.035(4) 0.047(4) 0.013(3) 0.016(3) 0.014(3)
C27 0.035(4) 0.038(4) 0.068(5) 0.026(4) 0.016(3) 0.018(3)
C28 0.049(5) 0.021(3) 0.092(6) 0.001(4) 0.035(4) 0.003(3)
C29 0.039(4) 0.035(4) 0.066(5) -0.014(3) 0.021(4) -0.002(3)
C30 0.026(3) 0.025(3) 0.049(4) -0.005(3) 0.012(3) 0.000(2)
C31 0.020(3) 0.028(3) 0.022(2) 0.005(2) 0.001(2) 0.000(2)
C32 0.035(4) 0.045(4) 0.027(3) -0.004(3) 0.010(3) -0.007(3)
C33 0.055(5) 0.076(6) 0.025(3) -0.007(3) 0.007(3) -0.024(4)
C34 0.044(4) 0.062(5) 0.032(3) 0.006(3) -0.010(3) -0.016(4)
C35 0.022(3) 0.044(4) 0.056(4) 0.009(3) 0.003(3) -0.002(3)
C36 0.024(3) 0.030(3) 0.038(3) 0.003(3) 0.005(2) -0.001(2)
P3 0.0160(6) 0.0185(6) 0.0206(6) 0.0003(5) 0.0044(5) -0.0013(5)
C37 0.017(2) 0.022(3) 0.018(2) -0.0022(19) -0.0012(19) 0.000(2)
C38 0.024(3) 0.028(3) 0.022(2) -0.002(2) 0.008(2) 0.001(2)
C39 0.031(3) 0.031(3) 0.024(3) -0.008(2) 0.004(2) 0.007(3)
C40 0.040(4) 0.021(3) 0.030(3) -0.008(2) 0.002(3) 0.003(3)
C41 0.032(3) 0.020(3) 0.028(3) 0.002(2) 0.005(2) 0.001(2)
C42 0.020(3) 0.021(3) 0.019(2) -0.0012(19) 0.0041(19) 0.002(2)
C43 0.016(3) 0.020(3) 0.041(3) 0.003(2) 0.004(2) -0.004(2)
C44 0.025(3) 0.031(3) 0.040(3) 0.007(3) 0.000(3) -0.004(3)
C45 0.027(3) 0.033(4) 0.055(4) 0.009(3) -0.009(3) -0.008(3)
C46 0.014(3) 0.044(4) 0.078(5) 0.012(4) 0.000(3) -0.003(3)
C47 0.027(4) 0.045(4) 0.074(5) -0.001(4) 0.021(4) 0.000(3)
C48 0.025(3) 0.036(4) 0.054(4) -0.007(3) 0.015(3) -0.004(3)
C49 0.024(3) 0.021(3) 0.023(2) 0.003(2) 0.007(2) 0.002(2)
C50 0.027(3) 0.028(3) 0.027(3) 0.000(2) 0.008(2) -0.002(2)
C51 0.028(3) 0.038(4) 0.030(3) 0.003(3) 0.001(2) 0.004(3)
C52 0.048(4) 0.041(4) 0.025(3) 0.011(3) 0.006(3) 0.004(3)
C53 0.044(4) 0.042(4) 0.038(3) 0.016(3) 0.010(3) -0.006(3)
C54 0.025(3) 0.035(3) 0.034(3) 0.007(3) 0.008(2) -0.006(3)
P4 0.0236(7) 0.0313(8) 0.0222(6) -0.0042(6) 0.0113(6) -0.0019(6)
C55 0.034(3) 0.051(4) 0.034(3) -0.020(3) 0.018(3) -0.005(3)
C56 0.022(3) 0.047(4) 0.048(4) -0.006(3) 0.017(3) -0.004(3)
C57 0.040(4) 0.045(4) 0.030(3) 0.004(3) 0.016(3) 0.000(3)

loop_
_atom_type_symbol
_atom_type_description
_atom_type_scat_dispersion_real
_atom_type_scat_dispersion_imag
_atom_type_scat_source
C C 0.0033 0.0016 'International Tables Vol C Tables 4.2.6.8 and 6.1.1.4'
H H 0.0000 0.0000 'International Tables Vol C Tables 4.2.6.8 and 6.1.1.4'
B B 0.0013 0.0007 'International Tables Vol C Tables 4.2.6.8 and 6.1.1.4'
P P 0.1023 0.0942 'International Tables Vol C Tables 4.2.6.8 and 6.1.1.4'
Ir Ir -1.4442 7.9887 'International Tables Vol C Tables 4.2.6.8 and 6.1.1.4'
Cl Cl 0.1484 0.1585 'International Tables Vol C Tables 4.2.6.8 and 6.1.1.4'

loop_
_geom_angle_atom_site_label_1
_geom_angle_atom_site_label_2
_geom_angle_atom_site_label_3
_geom_angle
_geom_angle_site_symmetry_1
_geom_angle_site_symmetry_3
P1 Ir1 P3 143.70(5) . .
P1 Ir1 P2 100.97(5) . .
P3 Ir1 P2 102.22(5) . .
P1 Ir1 B1 76.97(15) . .
P3 Ir1 B1 80.93(15) . .
P2 Ir1 B1 78.15(15) . .
P1 Ir1 P4 101.45(5) . .
P3 Ir1 P4 98.57(5) . .
P2 Ir1 P4 105.90(5) . .
B1 Ir1 P4 175.91(14) . .
P1 Ir1 H1IR 81.63(3) . .
P3 Ir1 H1IR 70.43(3) . .
P2 Ir1 H1IR 168.23(4) . .
B1 Ir1 H1IR 91.39(14) . .
P4 Ir1 H1IR 84.63(4) . .
C37 B1 C1 110.7(4) . .
C37 B1 C19 112.0(4) . .
C1 B1 C19 104.8(4) . .
C37 B1 Ir1 112.5(4) . .
C1 B1 Ir1 107.1(3) . .
C19 B1 Ir1 109.4(3) . .
C6 P1 C13 103.9(2) . .
C6 P1 C7 101.6(2) . .
C13 P1 C7 102.4(2) . .
C6 P1 Ir1 106.37(18) . .
C13 P1 Ir1 123.73(18) . .
C7 P1 Ir1 116.12(18) . .
C2 C1 C6 115.7(5) . .
C2 C1 B1 126.8(5) . .
C6 C1 B1 117.0(5) . .
C3 C2 C1 122.0(5) . .
C3 C2 H2 119.0 . .
C1 C2 H2 119.0 . .
C4 C3 C2 120.8(5) . .
C4 C3 H3 119.6 . .
C2 C3 H3 119.6 . .
C5 C4 C3 118.9(5) . .
C5 C4 H4 120.6 . .
C3 C4 H4 120.6 . .
C4 C5 C6 120.0(5) . .
C4 C5 H5 120.0 . .
C6 C5 H5 120.0 . .
C5 C6 C1 122.5(5) . .
C5 C6 P1 124.4(4) . .
C1 C6 P1 113.1(4) . .
C8 C7 C12 119.2(5) . .
C8 C7 P1 117.9(4) . .
C12 C7 P1 122.9(4) . .
C7 C8 C9 121.0(6) . .
C7 C8 H8 119.5 . .
C9 C8 H8 119.5 . .
C8 C9 C10 119.3(6) . .
C8 C9 H9 120.4 . .
C10 C9 H9 120.4 . .
C11 C10 C9 119.6(5) . .
C11 C10 H10 120.2 . .
C9 C10 H10 120.2 . .
C10 C11 C12 121.3(6) . .
C10 C11 H11 119.4 . .
C12 C11 H11 119.4 . .
C7 C12 C11 119.5(6) . .
C7 C12 H12 120.3 . .
C11 C12 H12 120.3 . .
C14 C13 C18 119.0(5) . .
C14 C13 P1 122.5(4) . .
C18 C13 P1 118.5(4) . .
C15 C14 C13 120.0(5) . .
C15 C14 H14 120.0 . .
C13 C14 H14 120.0 . .
C14 C15 C16 120.9(6) . .
C14 C15 H15 119.6 . .
C16 C15 H15 119.6 . .
C15 C16 C17 119.4(6) . .
C15 C16 H16 120.3 . .
C17 C16 H16 120.3 . .
C18 C17 C16 119.9(6) . .
C18 C17 H17 120.0 . .
C16 C17 H17 120.0 . .
C17 C18 C13 120.8(6) . .
C17 C18 H18 119.6 . .
C13 C18 H18 119.6 . .
C24 P2 C31 102.4(3) . .
C24 P2 C25 104.9(3) . .
C31 P2 C25 97.4(3) . .
C24 P2 Ir1 106.23(18) . .
C31 P2 Ir1 118.15(19) . .
C25 P2 Ir1 125.0(2) . .
C24 C19 C20 116.2(5) . .
C24 C19 B1 120.4(5) . .
C20 C19 B1 123.4(5) . .
C19 C20 C21 122.0(6) . .
C19 C20 H20 119.0 . .
C21 C20 H20 119.0 . .
C22 C21 C20 119.9(6) . .
C22 C21 H21 120.0 . .
C20 C21 H21 120.0 . .
C21 C22 C23 119.9(6) . .
C21 C22 H22 120.1 . .
C23 C22 H22 120.1 . .
C22 C23 C24 119.3(6) . .
C22 C23 H23 120.3 . .
C24 C23 H23 120.3 . .
C19 C24 C23 122.6(5) . .
C19 C24 P2 112.6(4) . .
C23 C24 P2 124.8(5) . .
C30 C25 C26 118.0(6) . .
C30 C25 P2 120.1(5) . .
C26 C25 P2 121.8(5) . .
C25 C26 C27 120.2(7) . .
C25 C26 H26 119.9 . .
C27 C26 H26 119.9 . .
C28 C27 C26 120.8(7) . .
C28 C27 H27 119.6 . .
C26 C27 H27 119.6 . .
C27 C28 C29 119.3(7) . .
C27 C28 H28 120.3 . .
C29 C28 H28 120.3 . .
C30 C29 C28 119.5(7) . .
C30 C29 H29 120.2 . .
C28 C29 H29 120.2 . .
C25 C30 C29 122.1(7) . .
C25 C30 H30 119.0 . .
C29 C30 H30 119.0 . .
C32 C31 C36 119.0(6) . .
C32 C31 P2 122.4(5) . .
C36 C31 P2 118.6(5) . .
C33 C32 C31 120.4(7) . .
C33 C32 H32 119.8 . .
C31 C32 H32 119.8 . .
C34 C33 C32 120.4(7) . .
C34 C33 H33 119.8 . .
C32 C33 H33 119.8 . .
C35 C34 C33 120.2(7) . .
C35 C34 H34 119.9 . .
C33 C34 H34 119.9 . .
C34 C35 C36 120.1(7) . .
C34 C35 H35 119.9 . .
C36 C35 H35 119.9 . .
C31 C36 C35 119.8(7) . .
C31 C36 H36 120.1 . .
C35 C36 H36 120.1 . .
C42 P3 C43 103.4(3) . .
C42 P3 C49 101.7(2) . .
C43 P3 C49 101.5(3) . .
C42 P3 Ir1 109.40(19) . .
C43 P3 Ir1 123.6(2) . .
C49 P3 Ir1 114.67(18) . .
C42 C37 C38 115.4(5) . .
C42 C37 B1 120.3(5) . .
C38 C37 B1 124.0(5) . .
C39 C38 C37 122.1(6) . .
C39 C38 H38 119.0 . .
C37 C38 H38 119.0 . .
C40 C39 C38 121.2(6) . .
C40 C39 H39 119.4 . .
C38 C39 H39 119.4 . .
C39 C40 C41 118.8(6) . .
C39 C40 H40 120.6 . .
C41 C40 H40 120.6 . .
C40 C41 C42 119.4(6) . .
C40 C41 H41 120.3 . .
C42 C41 H41 120.3 . .
C37 C42 C41 122.7(5) . .
C37 C42 P3 115.1(4) . .
C41 C42 P3 122.2(4) . .
C44 C43 C48 118.2(6) . .
C44 C43 P3 122.1(5) . .
C48 C43 P3 119.7(5) . .
C43 C44 C45 119.7(7) . .
C43 C44 H44 120.1 . .
C45 C44 H44 120.1 . .
C46 C45 C44 121.4(7) . .
C46 C45 H45 119.3 . .
C44 C45 H45 119.3 . .
C45 C46 C47 119.3(7) . .
C45 C46 H46 120.4 . .
C47 C46 H46 120.4 . .
C46 C47 C48 120.2(8) . .
C46 C47 H47 119.9 . .
C48 C47 H47 119.9 . .
C47 C48 C43 121.2(7) . .
C47 C48 H48 119.4 . .
C43 C48 H48 119.4 . .
C50 C49 C54 117.7(5) . .
C50 C49 P3 118.0(4) . .
C54 C49 P3 124.2(4) . .
C51 C50 C49 121.5(6) . .
C51 C50 H50 119.2 . .
C49 C50 H50 119.2 . .
C50 C51 C52 120.1(6) . .
C50 C51 H51 119.9 . .
C52 C51 H51 119.9 . .
C53 C52 C51 119.9(6) . .
C53 C52 H52 120.0 . .
C51 C52 H52 120.0 . .
C52 C53 C54 120.1(6) . .
C52 C53 H53 120.0 . .
C54 C53 H53 120.0 . .
C49 C54 C53 120.6(6) . .
C49 C54 H54 119.7 . .
C53 C54 H54 119.7 . .
C56 P4 C57 102.4(3) . .
C56 P4 C55 99.0(3) . .
C57 P4 C55 98.3(3) . .
C56 P4 Ir1 118.5(2) . .
C57 P4 Ir1 113.8(2) . .
C55 P4 Ir1 121.3(2) . .
P4 C55 H55 109.5 . .
P4 C55 H55A 109.5 . .
H55 C55 H55A 109.5 . .
P4 C55 H55B 109.5 . .
H55 C55 H55B 109.5 . .
H55A C55 H55B 109.5 . .
P4 C56 H56 109.5 . .
P4 C56 H56A 109.5 . .
H56 C56 H56A 109.5 . .
P4 C56 H56B 109.5 . .
H56 C56 H56B 109.5 . .
H56A C56 H56B 109.5 . .
P4 C57 H57 109.5 . .
P4 C57 H57A 109.5 . .
H57 C57 H57A 109.5 . .
P4 C57 H57B 109.5 . .
H57 C57 H57B 109.5 . .
H57A C57 H57B 109.5 . .
Cl2B C58 Cl2 81.298(2) . .
Cl2B C58 Cl1 118.850(1) . .
Cl2 C58 Cl1 106.965(2) . .
C58 Cl2B Cl2B 141.209(2) . 2
C59 Cl3 Cl4 30.569(1) . 2
Cl4 C59 Cl3 109.059(3) 2 .
Cl4 C59 Cl4 49.338(3) 2 .
Cl3 C59 Cl4 117.091(3) . .
C59 Cl4 Cl4 87.349(3) 2 2
C59 Cl4 C59 103.586(3) 2 .
Cl4 Cl4 C59 43.319(1) 2 .
C59 Cl4 Cl3 40.370(2) 2 2
Cl4 Cl4 Cl3 100.583(3) 2 2
C59 Cl4 Cl3 136.525(2) . 2

loop_
_geom_bond_atom_site_label_1
_geom_bond_atom_site_label_2
_geom_bond_distance
_geom_bond_site_symmetry_2
Ir1 P1 2.2984(13) .
Ir1 P3 2.3018(14) .
Ir1 P2 2.3339(13) .
Ir1 B1 2.336(6) .
Ir1 P4 2.3719(14) .
Ir1 H1IR 1.65653(19) .
B1 C37 1.617(8) .
B1 C1 1.634(8) .
B1 C19 1.645(8) .
P1 C6 1.816(5) .
P1 C13 1.834(6) .
P1 C7 1.850(5) .
C1 C2 1.402(8) .
C1 C6 1.409(7) .
C2 C3 1.391(8) .
C2 H2 0.9500 .
C3 C4 1.388(8) .
C3 H3 0.9500 .
C4 C5 1.386(8) .
C4 H4 0.9500 .
C5 C6 1.395(7) .
C5 H5 0.9500 .
C7 C8 1.390(8) .
C7 C12 1.392(8) .
C8 C9 1.391(8) .
C8 H8 0.9500 .
C9 C10 1.404(10) .
C9 H9 0.9500 .
C10 C11 1.366(10) .
C10 H10 0.9500 .
C11 C12 1.399(8) .
C11 H11 0.9500 .
C12 H12 0.9500 .
C13 C14 1.385(8) .
C13 C18 1.398(8) .
C14 C15 1.382(8) .
C14 H14 0.9500 .
C15 C16 1.383(9) .
C15 H15 0.9500 .
C16 C17 1.388(9) .
C16 H16 0.9500 .
C17 C18 1.377(8) .
C17 H17 0.9500 .
C18 H18 0.9500 .
P2 C24 1.835(6) .
P2 C31 1.836(6) .
P2 C25 1.853(6) .
C19 C24 1.392(8) .
C19 C20 1.395(8) .
C20 C21 1.404(8) .
C20 H20 0.9500 .
C21 C22 1.379(10) .
C21 H21 0.9500 .
C22 C23 1.380(9) .
C22 H22 0.9500 .
C23 C24 1.405(8) .
C23 H23 0.9500 .
C25 C30 1.380(9) .
C25 C26 1.393(8) .
C26 C27 1.394(10) .
C26 H26 0.9500 .
C27 C28 1.375(12) .
C27 H27 0.9500 .
C28 C29 1.387(12) .
C28 H28 0.9500 .
C29 C30 1.382(9) .
C29 H29 0.9500 .
C30 H30 0.9500 .
C31 C32 1.393(9) .
C31 C36 1.400(9) .
C32 C33 1.385(10) .
C32 H32 0.9500 .
C33 C34 1.379(12) .
C33 H33 0.9500 .
C34 C35 1.375(12) .
C34 H34 0.9500 .
C35 C36 1.404(9) .
C35 H35 0.9500 .
C36 H36 0.9500 .
P3 C42 1.826(5) .
P3 C43 1.846(6) .
P3 C49 1.856(5) .
C37 C42 1.389(8) .
C37 C38 1.406(7) .
C38 C39 1.381(8) .
C38 H38 0.9500 .
C39 C40 1.373(10) .
C39 H39 0.9500 .
C40 C41 1.386(9) .
C40 H40 0.9500 .
C41 C42 1.405(8) .
C41 H41 0.9500 .
C43 C44 1.386(9) .
C43 C48 1.391(9) .
C44 C45 1.405(9) .
C44 H44 0.9500 .
C45 C46 1.360(12) .
C45 H45 0.9500 .
C46 C47 1.378(12) .
C46 H46 0.9500 .
C47 C48 1.387(10) .
C47 H47 0.9500 .
C48 H48 0.9500 .
C49 C50 1.390(8) .
C49 C54 1.391(8) .
C50 C51 1.375(8) .
C50 H50 0.9500 .
C51 C52 1.381(10) .
C51 H51 0.9500 .
C52 C53 1.366(10) .
C52 H52 0.9500 .
C53 C54 1.403(9) .
C53 H53 0.9500 .
C54 H54 0.9500 .
P4 C56 1.823(7) .
P4 C57 1.829(7) .
P4 C55 1.841(7) .
C55 H55 0.9800 .
C55 H55A 0.9800 .
C55 H55B 0.9800 .
C56 H56 0.9800 .
C56 H56A 0.9800 .
C56 H56B 0.9800 .
C57 H57 0.9800 .
C57 H57A 0.9800 .
C57 H57B 0.9800 .
C58 Cl2B 1.6823 .
C58 Cl2 1.6847 .
C58 Cl1 1.7620 .
Cl2B Cl2B 1.7935 2
Cl3 C59 1.5507 .
Cl3 Cl4 2.26275(12) 2
C59 Cl4 1.2175 2
C59 Cl4 1.7728 .
Cl4 C59 1.2176 2
Cl4 Cl4 1.3462 2
Cl4 Cl3 2.26279(12) 2

loop_
_geom_torsion_atom_site_label_1
_geom_torsion_atom_site_label_2
_geom_torsion_atom_site_label_3
_geom_torsion_atom_site_label_4
_geom_torsion
_geom_torsion_site_symmetry_1
_geom_torsion_site_symmetry_4
P1 Ir1 B1 C37 160.7(4) . .
P3 Ir1 B1 C37 9.7(3) . .
P2 Ir1 B1 C37 -94.9(3) . .
P4 Ir1 B1 C37 93(2) . .
P1 Ir1 B1 C1 38.9(3) . .
P3 Ir1 B1 C1 -112.1(3) . .
P2 Ir1 B1 C1 143.3(4) . .
P4 Ir1 B1 C1 -29(2) . .
P1 Ir1 B1 C19 -74.1(3) . .
P3 Ir1 B1 C19 134.9(3) . .
P2 Ir1 B1 C19 30.2(3) . .
P4 Ir1 B1 C19 -141.7(19) . .
P3 Ir1 P1 C6 21.4(2) . .
P2 Ir1 P1 C6 -107.50(17) . .
B1 Ir1 P1 C6 -32.5(2) . .
P4 Ir1 P1 C6 143.60(17) . .
P3 Ir1 P1 C13 141.2(2) . .
P2 Ir1 P1 C13 12.3(2) . .
B1 Ir1 P1 C13 87.3(3) . .
P4 Ir1 P1 C13 -96.6(2) . .
P3 Ir1 P1 C7 -90.7(2) . .
P2 Ir1 P1 C7 140.3(2) . .
B1 Ir1 P1 C7 -144.7(3) . .
P4 Ir1 P1 C7 31.4(2) . .
C37 B1 C1 C2 26.8(7) . .
C19 B1 C1 C2 -94.1(6) . .
Ir1 B1 C1 C2 149.7(5) . .
C37 B1 C1 C6 -161.5(5) . .
C19 B1 C1 C6 77.6(5) . .
Ir1 B1 C1 C6 -38.6(5) . .
C6 C1 C2 C3 -2.1(8) . .
B1 C1 C2 C3 169.7(5) . .
C1 C2 C3 C4 -0.6(8) . .
C2 C3 C4 C5 2.3(8) . .
C3 C4 C5 C6 -1.4(8) . .
C4 C5 C6 C1 -1.4(8) . .
C4 C5 C6 P1 178.6(4) . .
C2 C1 C6 C5 3.0(8) . .
B1 C1 C6 C5 -169.6(5) . .
C2 C1 C6 P1 -177.0(4) . .
B1 C1 C6 P1 10.4(6) . .
C13 P1 C6 C5 70.8(5) . .
C7 P1 C6 C5 -35.4(5) . .
Ir1 P1 C6 C5 -157.3(4) . .
C13 P1 C6 C1 -109.2(4) . .
C7 P1 C6 C1 144.7(4) . .
Ir1 P1 C6 C1 22.7(4) . .
C6 P1 C7 C8 -63.6(5) . .
C13 P1 C7 C8 -170.8(5) . .
Ir1 P1 C7 C8 51.3(5) . .
C6 P1 C7 C12 114.8(5) . .
C13 P1 C7 C12 7.6(6) . .
Ir1 P1 C7 C12 -130.3(5) . .
C12 C7 C8 C9 2.2(9) . .
P1 C7 C8 C9 -179.3(5) . .
C7 C8 C9 C10 0.8(10) . .
C8 C9 C10 C11 -2.4(11) . .
C9 C10 C11 C12 1.1(11) . .
C8 C7 C12 C11 -3.6(9) . .
P1 C7 C12 C11 178.1(5) . .
C10 C11 C12 C7 2.0(10) . .
C6 P1 C13 C14 4.3(5) . .
C7 P1 C13 C14 109.7(5) . .
Ir1 P1 C13 C14 -116.7(4) . .
C6 P1 C13 C18 -178.2(4) . .
C7 P1 C13 C18 -72.7(5) . .
Ir1 P1 C13 C18 60.9(5) . .
C18 C13 C14 C15 0.4(8) . .
P1 C13 C14 C15 177.9(4) . .
C13 C14 C15 C16 -1.8(9) . .
C14 C15 C16 C17 2.3(9) . .
C15 C16 C17 C18 -1.3(9) . .
C16 C17 C18 C13 -0.1(9) . .
C14 C13 C18 C17 0.5(9) . .
P1 C13 C18 C17 -177.1(5) . .
P1 Ir1 P2 C24 44.0(2) . .
P3 Ir1 P2 C24 -107.9(2) . .
B1 Ir1 P2 C24 -30.0(2) . .
P4 Ir1 P2 C24 149.4(2) . .
P1 Ir1 P2 C31 158.2(2) . .
P3 Ir1 P2 C31 6.3(2) . .
B1 Ir1 P2 C31 84.2(3) . .
P4 Ir1 P2 C31 -96.4(2) . .
P1 Ir1 P2 C25 -78.1(2) . .
P3 Ir1 P2 C25 130.0(2) . .
B1 Ir1 P2 C25 -152.1(3) . .
P4 Ir1 P2 C25 27.3(2) . .
C37 B1 C19 C24 101.7(6) . .
C1 B1 C19 C24 -138.3(5) . .
Ir1 B1 C19 C24 -23.7(6) . .
C37 B1 C19 C20 -79.0(6) . .
C1 B1 C19 C20 41.1(6) . .
Ir1 B1 C19 C20 155.6(4) . .
C24 C19 C20 C21 2.2(8) . .
B1 C19 C20 C21 -177.2(5) . .
C19 C20 C21 C22 -1.2(9) . .
C20 C21 C22 C23 0.0(10) . .
C21 C22 C23 C24 0.1(10) . .
C20 C19 C24 C23 -2.2(8) . .
B1 C19 C24 C23 177.2(5) . .
C20 C19 C24 P2 177.8(4) . .
B1 C19 C24 P2 -2.8(6) . .
C22 C23 C24 C19 1.1(9) . .
C22 C23 C24 P2 -178.9(5) . .
C31 P2 C24 C19 -96.9(4) . .
C25 P2 C24 C19 161.8(4) . .
Ir1 P2 C24 C19 27.6(4) . .
C31 P2 C24 C23 83.0(6) . .
C25 P2 C24 C23 -18.3(6) . .
Ir1 P2 C24 C23 -152.4(5) . .
C24 P2 C25 C30 -114.6(5) . .
C31 P2 C25 C30 140.3(5) . .
Ir1 P2 C25 C30 8.1(6) . .
C24 P2 C25 C26 63.2(6) . .
C31 P2 C25 C26 -41.8(6) . .
Ir1 P2 C25 C26 -174.1(4) . .
C30 C25 C26 C27 1.7(10) . .
P2 C25 C26 C27 -176.2(5) . .
C25 C26 C27 C28 -0.9(11) . .
C26 C27 C28 C29 -1.1(12) . .
C27 C28 C29 C30 2.3(12) . .
C26 C25 C30 C29 -0.5(10) . .
P2 C25 C30 C29 177.4(5) . .
C28 C29 C30 C25 -1.5(11) . .
C24 P2 C31 C32 23.3(6) . .
C25 P2 C31 C32 130.4(6) . .
Ir1 P2 C31 C32 -93.0(5) . .
C24 P2 C31 C36 -156.4(5) . .
C25 P2 C31 C36 -49.3(5) . .
Ir1 P2 C31 C36 87.3(5) . .
C36 C31 C32 C33 1.6(10) . .
P2 C31 C32 C33 -178.1(6) . .
C31 C32 C33 C34 -0.4(13) . .
C32 C33 C34 C35 -0.6(13) . .
C33 C34 C35 C36 0.5(12) . .
C32 C31 C36 C35 -1.8(9) . .
P2 C31 C36 C35 178.0(5) . .
C34 C35 C36 C31 0.7(11) . .
P1 Ir1 P3 C42 -56.9(2) . .
P2 Ir1 P3 C42 71.74(18) . .
B1 Ir1 P3 C42 -3.9(2) . .
P4 Ir1 P3 C42 -179.83(18) . .
P1 Ir1 P3 C43 -178.8(2) . .
P2 Ir1 P3 C43 -50.2(2) . .
B1 Ir1 P3 C43 -125.9(3) . .
P4 Ir1 P3 C43 58.2(2) . .
P1 Ir1 P3 C49 56.6(2) . .
P2 Ir1 P3 C49 -174.8(2) . .
B1 Ir1 P3 C49 109.5(3) . .
P4 Ir1 P3 C49 -66.4(2) . .
C1 B1 C37 C42 104.2(6) . .
C19 B1 C37 C42 -139.2(5) . .
Ir1 B1 C37 C42 -15.5(6) . .
C1 B1 C37 C38 -70.6(6) . .
C19 B1 C37 C38 45.9(7) . .
Ir1 B1 C37 C38 169.6(4) . .
C42 C37 C38 C39 -4.4(8) . .
B1 C37 C38 C39 170.6(5) . .
C37 C38 C39 C40 -0.7(9) . .
C38 C39 C40 C41 3.7(9) . .
C39 C40 C41 C42 -1.4(9) . .
C38 C37 C42 C41 6.8(8) . .
B1 C37 C42 C41 -168.4(5) . .
C38 C37 C42 P3 -172.6(4) . .
B1 C37 C42 P3 12.2(6) . .
C40 C41 C42 C37 -4.1(9) . .
C40 C41 C42 P3 175.2(5) . .
C43 P3 C42 C37 130.4(4) . .
C49 P3 C42 C37 -124.7(4) . .
Ir1 P3 C42 C37 -3.0(4) . .
C43 P3 C42 C41 -49.0(5) . .
C49 P3 C42 C41 56.0(5) . .
Ir1 P3 C42 C41 177.6(4) . .
C42 P3 C43 C44 -14.2(6) . .
C49 P3 C43 C44 -119.3(5) . .
Ir1 P3 C43 C44 110.4(5) . .
C42 P3 C43 C48 167.4(5) . .
C49 P3 C43 C48 62.3(6) . .
Ir1 P3 C43 C48 -68.0(6) . .
C48 C43 C44 C45 -1.7(9) . .
P3 C43 C44 C45 179.8(5) . .
C43 C44 C45 C46 0.3(11) . .
C44 C45 C46 C47 1.4(12) . .
C45 C46 C47 C48 -1.6(12) . .
C46 C47 C48 C43 0.0(12) . .
C44 C43 C48 C47 1.6(10) . .
P3 C43 C48 C47 -179.9(6) . .
C42 P3 C49 C50 69.6(5) . .
C43 P3 C49 C50 176.1(5) . .
Ir1 P3 C49 C50 -48.3(5) . .
C42 P3 C49 C54 -107.8(5) . .
C43 P3 C49 C54 -1.4(6) . .
Ir1 P3 C49 C54 134.3(5) . .
C54 C49 C50 C51 -1.6(9) . .
P3 C49 C50 C51 -179.2(5) . .
C49 C50 C51 C52 0.5(10) . .
C50 C51 C52 C53 0.7(11) . .
C51 C52 C53 C54 -0.9(12) . .
C50 C49 C54 C53 1.5(10) . .
P3 C49 C54 C53 178.9(5) . .
C52 C53 C54 C49 -0.3(11) . .
P1 Ir1 P4 C56 138.6(3) . .
P3 Ir1 P4 C56 -71.9(3) . .
P2 Ir1 P4 C56 33.6(3) . .
B1 Ir1 P4 C56 -155(2) . .
P1 Ir1 P4 C57 -100.9(3) . .
P3 Ir1 P4 C57 48.6(3) . .
P2 Ir1 P4 C57 154.0(3) . .
B1 Ir1 P4 C57 -34(2) . .
P1 Ir1 P4 C55 16.1(3) . .
P3 Ir1 P4 C55 165.6(3) . .
P2 Ir1 P4 C55 -89.0(3) . .
B1 Ir1 P4 C55 83(2) . .
Cl2 C58 Cl2B Cl2B 37.662(2) . 2
Cl1 C58 Cl2B Cl2B -67.0 . 2
Cl4 Cl3 C59 Cl4 -53.301(3) 2 .
Cl4 C59 Cl4 C59 70.995(3) 2 2
Cl3 C59 Cl4 C59 163.525(2) . 2
Cl3 C59 Cl4 Cl4 92.529(3) . 2
Cl4 C59 Cl4 Cl3 43.164(2) 2 2
Cl3 C59 Cl4 Cl3 135.7 . 2
